data_4332509
loop_
_publ_author_name
'Wang, Hong'
'Wang, Yaorong'
'Chan, Hoi-Shan'
'Xie, Zuowei'

_publ_section_title
;
 Synthesis, Structural Characterization, Reactivity, and Thermal Stability
 of [\h5:\s-Me2C(C5H4)(C2B10H10)]Ti(R)(NMe2)
;
_journal_issue 14
_journal_name_full 'Inorganic Chemistry'
_journal_page_first 5675
_journal_page_last 5683
_journal_paper_doi 10.1021/ic0604664
_journal_volume 45
_journal_year 2006
_chemical_formula_sum 'C37 H64 B20 N2 Ti2'
_chemical_formula_weight 848.90
_chemical_name_systematic
; 
 ? 
;
_space_group_IT_number 14
_symmetry_cell_setting monoclinic
_symmetry_space_group_name_Hall '-P 2yn'
_symmetry_space_group_name_H-M 'P 1 21/n 1'
_atom_sites_solution_hydrogens geom
_atom_sites_solution_primary direct
_atom_sites_solution_secondary difmap
_audit_creation_method SHELXL-97
_cell_angle_alpha 90.00
_cell_angle_beta 119.138(2)
_cell_angle_gamma 90.00
_cell_formula_units_Z 4
_cell_length_a 20.823(3)
_cell_length_b 11.9792(16)
_cell_length_c 21.382(3)
_cell_measurement_temperature 293(2)
_cell_volume 4658.6(11)
_computing_cell_refinement 'Bruker SMART'
_computing_data_collection 'Bruker SMART'
_computing_data_reduction 'Bruker SHELXTL'
_computing_molecular_graphics 'Bruker SHELXTL'
_computing_publication_material 'Bruker SHELXTL'
_computing_structure_refinement 'SHELXL-97 (Sheldrick, 1997)'
_computing_structure_solution 'SHELXS-97 (Sheldrick, 1990)'
_diffrn_ambient_temperature 293(2)
_diffrn_measured_fraction_theta_full 1.000
_diffrn_measured_fraction_theta_max 1.000
_diffrn_measurement_device_type 'CCD area detector'
_diffrn_measurement_method 'phi and omega scans'
_diffrn_radiation_monochromator graphite
_diffrn_radiation_source 'fine-focus sealed tube'
_diffrn_radiation_type MoK\a
_diffrn_radiation_wavelength 0.71073
_diffrn_reflns_av_R_equivalents 0.1845
_diffrn_reflns_av_sigmaI/netI 0.2798
_diffrn_reflns_limit_h_max 22
_diffrn_reflns_limit_h_min -24
_diffrn_reflns_limit_k_max 14
_diffrn_reflns_limit_k_min -14
_diffrn_reflns_limit_l_max 25
_diffrn_reflns_limit_l_min -25
_diffrn_reflns_number 24922
_diffrn_reflns_theta_full 25.00
_diffrn_reflns_theta_max 25.00
_diffrn_reflns_theta_min 1.12
_exptl_absorpt_coefficient_mu 0.374
_exptl_absorpt_correction_T_max 1.0000
_exptl_absorpt_correction_T_min 0.7510
_exptl_absorpt_correction_type sadabs
_exptl_crystal_colour red
_exptl_crystal_density_diffrn 1.210
_exptl_crystal_density_method 'not measured'
_exptl_crystal_description block
_exptl_crystal_F_000 1776
_exptl_crystal_size_max 0.60
_exptl_crystal_size_mid 0.30
_exptl_crystal_size_min 0.30
_refine_diff_density_max 0.476
_refine_diff_density_min -0.322
_refine_diff_density_rms 0.062
_refine_ls_extinction_method none
_refine_ls_goodness_of_fit_ref 0.871
_refine_ls_hydrogen_treatment riding
_refine_ls_matrix_type full
_refine_ls_number_parameters 550
_refine_ls_number_reflns 8225
_refine_ls_number_restraints 2
_refine_ls_restrained_S_all 0.882
_refine_ls_R_factor_all 0.2304
_refine_ls_R_factor_gt 0.0710
_refine_ls_shift/su_max 0.096
_refine_ls_shift/su_mean 0.002
_refine_ls_structure_factor_coef Fsqd
_refine_ls_weighting_details 'calc w=1/[\s^2^(Fo^2^)+(0.0646P)^2^+0.0000P] where P=(Fo^2^+2Fc^2^)/3'
_refine_ls_weighting_scheme calc
_refine_ls_wR_factor_gt 0.1524
_refine_ls_wR_factor_ref 0.2030
_reflns_number_gt 2500
_reflns_number_total 8225
_reflns_threshold_expression >2sigma(I)
_cod_data_source_file ic0604664sup1.cif
_cod_data_source_block 3(2toluene)
_cod_original_cell_volume 4658.6(10)
_cod_original_sg_symbol_H-M P2(1)/n
_cod_database_code 4332509

loop_
_symmetry_equiv_pos_as_xyz
'x, y, z'
'-x+1/2, y+1/2, -z+1/2'
'-x, -y, -z'
'x-1/2, -y-1/2, z-1/2'

loop_
_atom_site_label
_atom_site_type_symbol
_atom_site_fract_x
_atom_site_fract_y
_atom_site_fract_z
_atom_site_U_iso_or_equiv
_atom_site_adp_type
_atom_site_occupancy
_atom_site_symmetry_multiplicity
_atom_site_calc_flag
_atom_site_refinement_flags
Ti1' Ti 0.731075(2) 0.407876(3) 0.998359(2) 0.04422(1) Uani 1 1 d .
Ti1 Ti 0.748683(2) 0.633049(3) 0.963695(2) 0.04817(1) Uani 1 1 d D
N1' N 0.800837(8) 0.521835(15) 1.037967(8) 0.05817(8) Uani 1 1 d .
N1 N 0.664120(4) 0.504537(12) 0.917553(5) 0.05629(7) Uani 1 1 d D
C1' C 0.699340(9) 0.380388(15) 1.082149(9) 0.04247(8) Uani 1 1 d .
C1 C 0.825584(9) 0.664735(16) 0.921307(9) 0.04690(8) Uani 1 1 d .
C2' C 0.713238(9) 0.249020(16) 1.118343(9) 0.04948(8) Uani 1 1 d .
C2 C 0.837807(9) 0.802611(15) 0.905996(9) 0.04156(7) Uani 1 1 d .
C3 C 0.794065(10) 0.888432(16) 0.925341(9) 0.05391(9) Uani 1 1 d .
C3' C 0.740814(10) 0.159330(17) 1.083928(9) 0.05027(8) Uani 1 1 d .
C4' C 0.687045(10) 0.060952(17) 1.051702(11) 0.08665(10) Uani 1 1 d .
H4'A H 0.6400 0.0883 1.0159 0.130 Uiso 1 1 calc R
H4'B H 0.6817 0.0241 1.0888 0.130 Uiso 1 1 calc R
H4'C H 0.7058 0.0091 1.0303 0.130 Uiso 1 1 calc R
C4 C 0.847014(11) 0.974817(18) 0.979398(10) 0.07903(11) Uani 1 1 d .
H4A H 0.8194 1.0281 0.9903 0.119 Uiso 1 1 calc R
H4B H 0.8731 1.0128 0.9590 0.119 Uiso 1 1 calc R
H4C H 0.8815 0.9374 1.0225 0.119 Uiso 1 1 calc R
C5 C 0.740334(11) 0.955275(18) 0.860047(11) 0.08183(11) Uani 1 1 d .
H5A H 0.7056 0.9055 0.8245 0.123 Uiso 1 1 calc R
H5B H 0.7669 0.9946 0.8407 0.123 Uiso 1 1 calc R
H5C H 0.7147 1.0079 0.8738 0.123 Uiso 1 1 calc R
C5' C 0.815220(11) 0.111026(19) 1.141785(10) 0.08753(11) Uani 1 1 d .
H5'A H 0.8502 0.1705 1.1629 0.131 Uiso 1 1 calc R
H5'B H 0.8331 0.0581 1.1202 0.131 Uiso 1 1 calc R
H5'C H 0.8085 0.0746 1.1782 0.131 Uiso 1 1 calc R
C6' C 0.750101(9) 0.215297(15) 1.025589(9) 0.04581(8) Uani 1 1 d .
C6 C 0.751979(10) 0.828146(16) 0.957302(9) 0.05211(8) Uani 1 1 d .
C7' C 0.814715(10) 0.262835(17) 1.031806(10) 0.06100(9) Uani 1 1 d .
H7'A H 0.8635 0.2609 1.0744 0.073 Uiso 1 1 calc R
C7 C 0.677576(10) 0.796658(17) 0.922262(11) 0.06615(10) Uani 1 1 d .
H7A H 0.6421 0.8129 0.8722 0.079 Uiso 1 1 calc R
C8 C 0.660812(10) 0.748938(18) 0.971192(10) 0.08108(9) Uani 1 1 d .
H8A H 0.6118 0.7261 0.9620 0.097 Uiso 1 1 calc R
C8' C 0.798714(10) 0.301543(18) 0.964171(10) 0.07154(9) Uani 1 1 d .
H8'A H 0.8349 0.3301 0.9514 0.086 Uiso 1 1 calc R
C9 C 0.725503(10) 0.750369(17) 1.038936(10) 0.07023(9) Uani 1 1 d .
H9A H 0.7288 0.7288 1.0846 0.084 Uiso 1 1 calc R
C9' C 0.727134(11) 0.275460(18) 0.916385(11) 0.07309(10) Uani 1 1 d .
H9'A H 0.7036 0.2863 0.8644 0.088 Uiso 1 1 calc R
C10' C 0.694199(10) 0.223404(16) 0.952928(9) 0.05550(8) Uani 1 1 d .
H10A H 0.6445 0.1922 0.9316 0.067 Uiso 1 1 calc R
C10 C 0.780592(10) 0.799101(16) 1.030398(9) 0.05954(9) Uani 1 1 d .
H10B H 0.8297 0.8181 1.0692 0.071 Uiso 1 1 calc R
C11 C 0.671536(9) 0.556680(16) 0.862658(6) 0.10419(13) Uani 1 1 d D
H11A H 0.6307 0.6028 0.8298 0.125 Uiso 1 1 calc R
H11B H 0.6925 0.5119 0.8393 0.125 Uiso 1 1 calc R
C12' C 0.870142(12) 0.53873(2) 1.099513(12) 0.10180(14) Uani 1 1 d .
H12A H 0.8816 0.4759 1.1311 0.153 Uiso 1 1 calc R
H12B H 0.8686 0.6053 1.1238 0.153 Uiso 1 1 calc R
H12C H 0.9072 0.5464 1.0854 0.153 Uiso 1 1 calc R
C12 C 0.591680(6) 0.49394(2) 0.907836(10) 0.09648(12) Uani 1 1 d D
H12C H 0.5703 0.4252 0.8834 0.145 Uiso 1 1 calc R
H12D H 0.5622 0.5555 0.8798 0.145 Uiso 1 1 calc R
H12E H 0.5937 0.4939 0.9537 0.145 Uiso 1 1 calc R
C21 C 0.613213(13) 0.75634(3) 0.652126(12) 0.12484(16) Uani 1 1 d .
H21A H 0.6218 0.8338 0.6650 0.187 Uiso 1 1 calc R
H21B H 0.5918 0.7489 0.6011 0.187 Uiso 1 1 calc R
H21C H 0.6590 0.7165 0.6752 0.187 Uiso 1 1 calc R
C21' C 0.423441(12) 0.21247(3) 0.915368(13) 0.18949(19) Uani 1 1 d .
H21D H 0.4229 0.1533 0.9454 0.284 Uiso 1 1 calc R
H21E H 0.3739 0.2341 0.8823 0.284 Uiso 1 1 calc R
H21F H 0.4496 0.2754 0.9445 0.284 Uiso 1 1 calc R
C22 C 0.562535(10) 0.70990(2) 0.675249(10) 0.07147(10) Uani 1 1 d .
C22' C 0.459668(13) 0.17417(2) 0.875986(14) 0.10713(15) Uani 1 1 d .
C23 C 0.533479(11) 0.77424(2) 0.711050(10) 0.08073(11) Uani 1 1 d .
H23A H 0.5462 0.8492 0.7203 0.097 Uiso 1 1 calc R
C23' C 0.480419(16) 0.07002(4) 0.888980(18) 0.2147(2) Uani 1 1 d .
H23B H 0.4720 0.0295 0.9214 0.258 Uiso 1 1 calc R
C24 C 0.487624(11) 0.72891(2) 0.732053(12) 0.09236(12) Uani 1 1 d .
H24A H 0.4699 0.7726 0.7563 0.111 Uiso 1 1 calc R
C24' C 0.50843(2) 0.02860(3) 0.861352(19) 0.2275(3) Uani 1 1 d .
H24B H 0.5233 -0.0443 0.8763 0.273 Uiso 1 1 calc R
C25 C 0.467316(11) 0.62135(2) 0.718265(11) 0.08802(11) Uani 1 1 d .
H25A H 0.4341 0.5923 0.7313 0.106 Uiso 1 1 calc R
C25' C 0.523470(14) 0.06229(3) 0.813955(15) 0.18816(16) Uani 1 1 d .
H25B H 0.5447 0.0155 0.7944 0.226 Uiso 1 1 calc R
C26 C 0.493723(12) 0.55696(2) 0.686754(12) 0.09898(13) Uani 1 1 d .
H26A H 0.4804 0.4820 0.6799 0.119 Uiso 1 1 calc R
C26' C 0.505463(12) 0.18106(3) 0.791074(12) 0.16783(17) Uani 1 1 d .
H26B H 0.5155 0.2170 0.7582 0.201 Uiso 1 1 calc R
C27 C 0.540411(12) 0.59604(2) 0.663379(11) 0.08261(11) Uani 1 1 d .
H27A H 0.5573 0.5487 0.6401 0.099 Uiso 1 1 calc R
C27' C 0.469548(13) 0.23239(2) 0.828291(13) 0.11560(15) Uani 1 1 d .
H27B H 0.4536 0.3060 0.8185 0.139 Uiso 1 1 calc R
B3' B 0.626023(11) 0.29620(2) 1.065829(13) 0.06152(11) Uani 1 1 d .
H3' H 0.5880 0.2637 1.0122 0.074 Uiso 1 1 calc R
B3 B 0.788304(13) 0.71686(2) 0.835335(11) 0.05469(11) Uani 1 1 d .
H3 H 0.7286 0.7255 0.8004 0.066 Uiso 1 1 calc R
B4 B 0.831460(12) 0.58569(2) 0.857078(11) 0.05716(10) Uani 1 1 d .
H4 H 0.8002 0.5081 0.8353 0.069 Uiso 1 1 calc R
B4' B 0.628545(13) 0.43798(2) 1.089195(13) 0.06886(11) Uani 1 1 d .
H4' H 0.5907 0.4990 1.0503 0.083 Uiso 1 1 calc R
B5 B 0.904604(12) 0.59578(2) 0.943910(13) 0.06239(11) Uani 1 1 d .
H5 H 0.9217 0.5229 0.9797 0.075 Uiso 1 1 calc R
B5' B 0.717740(13) 0.47383(2) 1.150340(12) 0.05893(11) Uani 1 1 d .
H5' H 0.7395 0.5582 1.1522 0.071 Uiso 1 1 calc R
B6' B 0.772132(14) 0.35322(2) 1.165961(12) 0.05961(11) Uani 1 1 d .
H6' H 0.8293 0.3566 1.1765 0.072 Uiso 1 1 calc R
B6 B 0.906664(12) 0.73065(2) 0.976077(13) 0.05283(11) Uani 1 1 d .
H6 H 0.9238 0.7483 1.0325 0.063 Uiso 1 1 calc R
B7' B 0.653256(12) 0.21744(2) 1.146604(12) 0.06735(10) Uani 1 1 d .
H7' H 0.6322 0.1329 1.1458 0.081 Uiso 1 1 calc R
B7 B 0.853875(13) 0.81457(2) 0.834653(12) 0.06596(11) Uani 1 1 d .
H7 H 0.8369 0.8867 0.7983 0.079 Uiso 1 1 calc R
B8 B 0.850416(13) 0.67911(2) 0.803200(13) 0.06899(12) Uani 1 1 d .
H8 H 0.8310 0.6621 0.7462 0.083 Uiso 1 1 calc R
B8' B 0.598225(12) 0.33704(3) 1.128139(12) 0.06921(11) Uani 1 1 d .
H8' H 0.5404 0.3303 1.1152 0.083 Uiso 1 1 calc R
B9 B 0.923280(13) 0.60347(2) 0.872012(13) 0.07557(11) Uani 1 1 d .
H9 H 0.9523 0.5368 0.8604 0.091 Uiso 1 1 calc R
B9' B 0.655023(13) 0.44849(2) 1.178724(12) 0.06647(11) Uani 1 1 d .
H9' H 0.6341 0.5158 1.1989 0.080 Uiso 1 1 calc R
B10' B 0.745865(13) 0.39704(2) 1.228742(12) 0.06395(11) Uani 1 1 d .
H10' H 0.7855 0.4304 1.2816 0.077 Uiso 1 1 calc R
B10 B 0.969540(14) 0.69278(2) 0.946267(13) 0.07044(13) Uani 1 1 d .
H10 H 1.0288 0.6845 0.9837 0.085 Uiso 1 1 calc R
B11 B 0.926841(12) 0.82272(2) 0.923380(12) 0.06455(12) Uani 1 1 d .
H11 H 0.9578 0.9004 0.9459 0.077 Uiso 1 1 calc R
B11' B 0.743837(12) 0.25586(2) 1.208118(12) 0.06374(11) Uani 1 1 d .
H11' H 0.7826 0.1963 1.2477 0.076 Uiso 1 1 calc R
B12' B 0.671948(12) 0.31338(2) 1.215335(13) 0.07101(11) Uani 1 1 d .
H12' H 0.6625 0.2921 1.2602 0.085 Uiso 1 1 calc R
B12 B 0.936570(13) 0.74516(2) 0.858276(13) 0.06730(12) Uani 1 1 d .
H12 H 0.9736 0.7711 0.8378 0.081 Uiso 1 1 calc R

loop_
_atom_site_aniso_label
_atom_site_aniso_U_11
_atom_site_aniso_U_22
_atom_site_aniso_U_33
_atom_site_aniso_U_23
_atom_site_aniso_U_13
_atom_site_aniso_U_12
Ti1' 0.05377(2) 0.03333(2) 0.04763(2) 0.00012(2) 0.02630(1) 0.00288(2)
Ti1 0.06209(2) 0.03159(2) 0.05405(2) 0.00143(2) 0.03079(1) 0.00535(2)
N1' 0.03713(9) 0.07506(13) 0.04013(9) 0.00572(9) 0.00144(7) -0.00102(9)
N1 0.06474(9) 0.04631(11) 0.05930(9) 0.00760(9) 0.03135(6) 0.01077(9)
C1' 0.05101(10) 0.02353(11) 0.04860(10) -0.00518(9) 0.02090(7) 0.00431(9)
C1 0.05632(11) 0.02848(11) 0.04816(11) 0.00250(9) 0.01939(7) 0.01044(10)
C2' 0.07817(10) 0.03085(12) 0.05925(9) 0.00600(9) 0.04900(6) 0.00706(9)
C2 0.05088(9) 0.02747(11) 0.04918(10) 0.00352(9) 0.02660(6) -0.00048(9)
C3 0.06903(11) 0.03949(13) 0.04788(10) -0.00653(10) 0.02430(7) 0.01898(10)
C3' 0.07461(10) 0.04165(13) 0.04256(9) 0.01572(9) 0.03482(6) 0.01375(10)
C4' 0.14276(13) 0.02814(13) 0.14090(13) -0.02163(11) 0.10968(8) -0.01939(11)
C4 0.11687(14) 0.04423(14) 0.09102(14) -0.01395(11) 0.06240(9) -0.00178(12)
C5 0.10888(15) 0.05109(14) 0.07821(14) 0.02925(12) 0.03983(10) 0.03586(13)
C5' 0.11946(14) 0.07704(17) 0.07063(13) 0.00450(12) 0.04984(9) 0.04714(13)
C6' 0.04620(10) 0.03032(11) 0.05744(11) -0.01009(9) 0.02252(7) 0.00649(9)
C6 0.08206(11) 0.02706(11) 0.06065(10) -0.00168(9) 0.04528(7) 0.01495(10)
C7' 0.05722(11) 0.04693(13) 0.07561(12) 0.00070(11) 0.02981(8) 0.01777(11)
C7 0.05411(11) 0.04801(14) 0.08774(14) 0.00213(12) 0.02781(9) 0.02541(11)
C8 0.10286(11) 0.04804(15) 0.13994(13) 0.00682(12) 0.09640(7) 0.01202(11)
C8' 0.10665(11) 0.04738(14) 0.09882(11) 0.00962(11) 0.07998(7) 0.02298(11)
C9 0.11103(12) 0.04317(14) 0.08266(11) 0.00083(11) 0.06765(8) 0.00071(12)
C9' 0.10127(14) 0.05535(15) 0.05386(12) -0.01948(11) 0.03088(9) 0.00711(13)
C10' 0.07754(11) 0.03183(12) 0.06404(11) -0.00901(10) 0.03988(7) 0.00018(10)
C10 0.09448(12) 0.03301(12) 0.05272(11) -0.00851(9) 0.03708(8) 0.01317(11)
C11 0.10383(15) 0.1115(2) 0.10670(16) 0.02585(16) 0.05868(10) 0.04000(16)
C12' 0.08355(18) 0.08025(19) 0.08813(18) 0.03012(15) -0.00009(14) -0.01428(15)
C12 0.06534(12) 0.1340(2) 0.10184(15) -0.00849(16) 0.04994(9) -0.01978(15)
C21 0.10967(19) 0.1793(3) 0.06327(16) 0.0201(2) 0.02463(12) 0.0002(2)
C21' 0.09583(15) 0.3379(5) 0.16596(17) -0.1225(2) 0.08819(10) -0.0155(2)
C22 0.04827(11) 0.1185(2) 0.03784(11) 0.02992(12) 0.01331(8) 0.00625(13)
C22' 0.08246(17) 0.07512(19) 0.1320(2) -0.02194(17) 0.02728(14) 0.00067(16)
C23 0.08830(14) 0.09080(19) 0.04996(13) 0.00779(13) 0.02337(10) 0.02431(14)
C23' 0.1580(2) 0.2997(5) 0.2190(3) -0.1186(3) 0.11741(16) -0.1106(3)
C24 0.08371(14) 0.0976(2) 0.10043(15) -0.00708(16) 0.04848(10) 0.00463(15)
C24' 0.2115(4) 0.1480(3) 0.1655(3) 0.0565(3) -0.0318(3) -0.0770(3)
C25 0.08265(13) 0.0961(2) 0.09528(14) 0.00083(15) 0.05111(9) 0.01564(14)
C25' 0.08540(18) 0.2442(3) 0.1773(2) -0.15380(16) 0.01881(13) 0.04198(17)
C26 0.09468(16) 0.0796(2) 0.10930(18) 0.01689(16) 0.03923(12) 0.00242(15)
C26' 0.09574(15) 0.3597(4) 0.04284(13) -0.0099(2) 0.02969(9) -0.1082(2)
C27 0.09324(14) 0.08791(18) 0.04871(13) -0.00931(13) 0.02049(10) 0.02754(14)
C27' 0.08458(18) 0.1017(2) 0.09576(19) 0.03850(16) -0.00684(14) -0.02762(16)
B3' 0.04681(13) 0.05906(18) 0.07868(15) -0.00510(14) 0.03055(9) 0.00476(13)
B3 0.06648(14) 0.04325(16) 0.04566(13) 0.00000(12) 0.02051(10) 0.00042(13)
B4 0.07307(13) 0.05404(16) 0.05784(12) -0.00782(13) 0.04244(8) 0.00112(13)
B4' 0.09260(15) 0.04817(16) 0.07141(14) -0.00044(13) 0.04431(10) 0.03346(13)
B5 0.07708(13) 0.03801(15) 0.08191(14) 0.01383(13) 0.04640(9) 0.01750(13)
B5' 0.09319(15) 0.03315(14) 0.05513(13) -0.00784(11) 0.03978(9) 0.00989(13)
B6' 0.06867(15) 0.04405(16) 0.05236(14) -0.00374(13) 0.01868(10) -0.00117(14)
B6 0.04855(13) 0.04600(16) 0.05287(14) -0.00168(13) 0.01601(9) 0.00289(13)
B7' 0.08499(12) 0.06280(19) 0.08996(13) -0.00238(13) 0.07055(8) -0.00208(13)
B7 0.10414(15) 0.05158(17) 0.05527(13) 0.00970(12) 0.04908(9) -0.00483(14)
B8 0.10494(16) 0.05274(17) 0.06020(14) -0.00232(13) 0.04875(10) 0.00686(15)
B8' 0.05836(12) 0.0897(2) 0.07906(14) -0.00068(15) 0.04868(8) 0.01049(14)
B9 0.08807(13) 0.0706(2) 0.09727(14) -0.01251(15) 0.06800(8) 0.00266(15)
B9' 0.09057(13) 0.06692(19) 0.06696(12) 0.00351(13) 0.05797(8) 0.02573(13)
B10' 0.10405(15) 0.04953(16) 0.04637(12) -0.01483(12) 0.04298(9) -0.00388(14)
B10 0.06800(15) 0.05952(19) 0.07689(17) -0.00097(15) 0.02985(11) -0.00518(15)
B11 0.06869(15) 0.05817(18) 0.06666(15) 0.00447(14) 0.03285(10) -0.00313(14)
B11' 0.08720(15) 0.05651(18) 0.05860(13) 0.00806(13) 0.04419(9) 0.00453(14)
B12' 0.08689(13) 0.0887(2) 0.06687(12) 0.00114(14) 0.06054(8) -0.00053(15)
B12 0.07798(14) 0.05769(18) 0.07808(14) -0.01251(14) 0.04728(9) -0.00911(14)

loop_
_atom_type_symbol
_atom_type_description
_atom_type_scat_dispersion_real
_atom_type_scat_dispersion_imag
_atom_type_scat_source
C C 0.0033 0.0016 'International Tables Vol C Tables 4.2.6.8 and 6.1.1.4'
H H 0.0000 0.0000 'International Tables Vol C Tables 4.2.6.8 and 6.1.1.4'
B B 0.0013 0.0007 'International Tables Vol C Tables 4.2.6.8 and 6.1.1.4'
N N 0.0061 0.0033 'International Tables Vol C Tables 4.2.6.8 and 6.1.1.4'
Ti Ti 0.2776 0.4457 'International Tables Vol C Tables 4.2.6.8 and 6.1.1.4'

loop_
_geom_angle_atom_site_label_1
_geom_angle_atom_site_label_2
_geom_angle_atom_site_label_3
_geom_angle
N1' Ti1' N1 91.715(10)
N1' Ti1' C1' 102.368(10)
N1 Ti1' C1' 115.587(10)
N1' Ti1' C8' 95.087(13)
N1 Ti1' C8' 109.327(11)
C1' Ti1' C8' 130.829(9)
N1' Ti1' C7' 96.112(13)
N1 Ti1' C7' 144.384(8)
C1' Ti1' C7' 96.574(10)
C8' Ti1' C7' 35.462(9)
N1' Ti1' C9' 124.868(11)
N1 Ti1' C9' 89.415(12)
C1' Ti1' C9' 126.203(11)
C8' Ti1' C9' 34.618(7)
C7' Ti1' C9' 57.854(9)
N1' Ti1' C6' 126.932(9)
N1 Ti1' C6' 138.358(6)
C1' Ti1' C6' 74.698(8)
C8' Ti1' C6' 58.372(10)
C7' Ti1' C6' 34.969(8)
C9' Ti1' C6' 57.503(11)
N1' Ti1' C10' 152.406(8)
N1 Ti1' C10' 103.652(10)
C1' Ti1' C10' 91.605(9)
C8' Ti1' C10' 58.379(10)
C7' Ti1' C10' 58.310(10)
C9' Ti1' C10' 34.765(9)
C6' Ti1' C10' 34.788(8)
N1' Ti1' Ti1 42.364(7)
N1 Ti1' Ti1 49.384(6)
C1' Ti1' Ti1 118.348(5)
C8' Ti1' Ti1 105.507(9)
C7' Ti1' Ti1 127.926(9)
C9' Ti1' Ti1 114.019(11)
C6' Ti1' Ti1 162.541(6)
C10' Ti1' Ti1 145.326(8)
N1' Ti1 C11 111.836(11)
N1' Ti1 N1 83.848(10)
C11 Ti1 N1 37.638(6)
N1' Ti1 C1 102.871(11)
C11 Ti1 C1 89.833(12)
N1 Ti1 C1 121.295(9)
N1' Ti1 C6 135.129(8)
C11 Ti1 C6 113.013(7)
N1 Ti1 C6 135.877(7)
C1 Ti1 C6 76.034(8)
N1' Ti1 C10 101.751(12)
C11 Ti1 C10 144.671(7)
N1 Ti1 C10 143.202(8)
C1 Ti1 C10 93.213(10)
C6 Ti1 C10 35.199(8)
N1' Ti1 C7 151.025(9)
C11 Ti1 C7 87.205(10)
N1 Ti1 C7 101.316(11)
C1 Ti1 C7 98.646(10)
C6 Ti1 C7 34.797(8)
C10 Ti1 C7 57.532(9)
N1' Ti1 C9 93.985(13)
C11 Ti1 C9 129.270(10)
N1 Ti1 C9 109.960(10)
C1 Ti1 C9 127.166(9)
C6 Ti1 C9 57.772(9)
C10 Ti1 C9 34.024(9)
C7 Ti1 C9 57.314(10)
N1' Ti1 C8 119.272(11)
C11 Ti1 C8 95.332(10)
N1 Ti1 C8 87.943(12)
C1 Ti1 C8 131.481(10)
C6 Ti1 C8 57.585(9)
C10 Ti1 C8 57.349(9)
C7 Ti1 C8 33.967(9)
C9 Ti1 C8 34.985(6)
N1' Ti1 Ti1' 40.264(6)
C11 Ti1 Ti1' 74.624(8)
N1 Ti1 Ti1' 43.614(6)
C1 Ti1 Ti1' 118.297(5)
C6 Ti1 Ti1' 164.561(7)
C10 Ti1 Ti1' 132.379(10)
C7 Ti1 Ti1' 138.095(9)
C9 Ti1 Ti1' 106.861(10)
C8 Ti1 Ti1' 109.531(9)
C12' N1' Ti1' 137.807(16)
C12' N1' Ti1 124.819(16)
Ti1' N1' Ti1 97.372(10)
C11 N1 C12 117.240(12)
C11 N1 Ti1' 132.266(12)
C12 N1 Ti1' 108.705(13)
C11 N1 Ti1 70.764(11)
C12 N1 Ti1 133.908(14)
Ti1' N1 Ti1 87.002(9)
B4' C1' C2' 107.191(18)
B4' C1' B3' 62.150(17)
C2' C1' B3' 59.398(13)
B4' C1' B6' 110.25(2)
C2' C1' B6' 59.182(11)
B3' C1' B6' 110.185(18)
B4' C1' B5' 60.488(14)
C2' C1' B5' 107.127(17)
B3' C1' B5' 111.22(2)
B6' C1' B5' 61.520(15)
B4' C1' Ti1' 128.649(13)
C2' C1' Ti1' 116.750(13)
B3' C1' Ti1' 120.566(14)
B6' C1' Ti1' 114.293(18)
B5' C1' Ti1' 123.752(16)
B5 C1 B6 61.952(16)
B5 C1 B4 61.381(14)
B6 C1 B4 111.762(19)
B5 C1 C2 108.017(17)
B6 C1 C2 60.016(12)
B4 C1 C2 107.501(19)
B5 C1 B3 110.61(2)
B6 C1 B3 110.151(18)
B4 C1 B3 61.262(17)
C2 C1 B3 58.911(12)
B5 C1 Ti1 126.507(16)
B6 C1 Ti1 117.832(17)
B4 C1 Ti1 125.212(14)
C2 C1 Ti1 116.266(13)
B3 C1 Ti1 117.130(15)
C3' C2' B7' 121.661(19)
C3' C2' B6' 117.68(2)
B7' C2' B6' 113.43(2)
C3' C2' B3' 115.919(16)
B7' C2' B3' 64.467(17)
B6' C2' B3' 112.265(18)
C3' C2' B11' 122.835(15)
B7' C2' B11' 62.610(15)
B6' C2' B11' 61.617(15)
B3' C2' B11' 114.894(19)
C3' C2' C1' 116.027(19)
B7' C2' C1' 112.245(17)
B6' C2' C1' 60.653(13)
B3' C2' C1' 60.383(13)
B11' C2' C1' 110.639(16)
C3 C2 B3 117.101(17)
C3 C2 B6 116.568(19)
B3 C2 B6 111.082(17)
C3 C2 B7 124.916(17)
B3 C2 B7 63.710(17)
B6 C2 B7 112.043(19)
C3 C2 B11 123.926(17)
B3 C2 B11 113.590(19)
B6 C2 B11 61.847(15)
B7 C2 B11 61.672(14)
C3 C2 C1 114.956(19)
B3 C2 C1 60.553(14)
B6 C2 C1 59.478(12)
B7 C2 C1 110.991(16)
B11 C2 C1 109.615(15)
C5 C3 C6 109.434(19)
C5 C3 C4 105.783(18)
C6 C3 C4 109.74(2)
C5 C3 C2 111.54(2)
C6 C3 C2 110.087(18)
C4 C3 C2 110.164(19)
C6' C3' C4' 109.168(16)
C6' C3' C5' 110.19(2)
C4' C3' C5' 107.362(18)
C6' C3' C2' 107.965(18)
C4' C3' C2' 112.58(2)
C5' C3' C2' 109.577(17)
C7' C6' C10' 108.21(2)
C7' C6' C3' 127.115(14)
C10' C6' C3' 124.606(19)
C7' C6' Ti1' 70.499(12)
C10' C6' Ti1' 73.391(11)
C3' C6' Ti1' 124.282(15)
C7 C6 C10 106.51(2)
C7 C6 C3 127.695(18)
C10 C6 C3 125.694(17)
C7 C6 Ti1 72.986(11)
C10 C6 Ti1 72.524(11)
C3 C6 Ti1 122.425(15)
C8' C7' C6' 107.567(15)
C8' C7' Ti1' 70.499(12)
C6' C7' Ti1' 74.532(14)
C8 C7 C6 109.132(18)
C8 C7 Ti1 73.400(14)
C6 C7 Ti1 72.217(13)
C7 C8 C9 107.73(2)
C7 C8 Ti1 72.633(15)
C9 C8 Ti1 72.231(15)
C9' C8' C7' 108.71(2)
C9' C8' Ti1' 75.394(17)
C7' C8' Ti1' 74.039(15)
C10 C9 C8 107.94(2)
C10 C9 Ti1 72.624(15)
C8 C9 Ti1 72.783(16)
C8' C9' C10' 109.46(2)
C8' C9' Ti1' 69.988(15)
C10' C9' Ti1' 74.548(16)
C9' C10' C6' 105.99(2)
C9' C10' Ti1' 70.687(14)
C6' C10' Ti1' 71.820(11)
C9 C10 C6 108.674(16)
C9 C10 Ti1 73.352(13)
C6 C10 Ti1 72.277(13)
N1 C11 Ti1 71.598(11)
C23 C22 C27 115.64(2)
C23 C22 C21 122.74(2)
C27 C22 C21 121.62(2)
C23' C22' C27' 120.34(3)
C23' C22' C21' 112.98(3)
C27' C22' C21' 126.62(3)
C24 C23 C22 121.27(3)
C24' C23' C22' 120.75(4)
C25 C24 C23 120.69(3)
C23' C24' C25' 132.31(4)
C26 C25 C24 120.81(3)
C24' C25' C26' 116.53(3)
C25 C26 C27 122.40(3)
C27' C26' C25' 109.58(3)
C26 C27 C22 119.14(2)
C22' C27' C26' 120.39(3)
C2' B3' C1' 60.218(14)
C2' B3' B8' 103.386(18)
C1' B3' B8' 105.679(18)
C2' B3' B4' 104.953(15)
C1' B3' B4' 58.415(15)
B8' B3' B4' 59.574(17)
C2' B3' B7' 57.054(14)
C1' B3' B7' 106.210(14)
B8' B3' B7' 59.050(18)
B4' B3' B7' 106.31(2)
C2 B3 C1 60.536(14)
C2 B3 B4 107.153(15)
C1 B3 B4 59.200(13)
C2 B3 B8 104.767(19)
C1 B3 B8 106.410(18)
B4 B3 B8 60.286(16)
C2 B3 B7 58.719(15)
C1 B3 B7 107.069(15)
B4 B3 B7 106.91(2)
B8 B3 B7 58.025(18)
C1 B4 B5 58.376(16)
C1 B4 B3 59.538(15)
B5 B4 B3 106.826(18)
C1 B4 B8 107.13(2)
B5 B4 B8 106.962(19)
B3 B4 B8 60.867(18)
C1 B4 B9 106.071(16)
B5 B4 B9 59.851(16)
B3 B4 B9 107.75(2)
B8 B4 B9 59.175(15)
C1' B4' B9' 107.859(16)
C1' B4' B5' 60.541(16)
B9' B4' B5' 59.667(16)
C1' B4' B8' 106.919(19)
B9' B4' B8' 61.023(17)
B5' B4' B8' 108.409(18)
C1' B4' B3' 59.435(15)
B9' B4' B3' 109.576(19)
B5' B4' B3' 109.076(17)
B8' B4' B3' 60.126(18)
C1 B5 B4 60.244(14)
C1 B5 B6 59.611(13)
B4 B5 B6 108.967(17)
C1 B5 B9 108.850(17)
B4 B5 B9 61.516(18)
B6 B5 B9 108.75(2)
C1 B5 B10 108.21(2)
B4 B5 B10 109.67(2)
B6 B5 B10 60.568(18)
B9 B5 B10 59.937(17)
B9' B5' B4' 59.982(18)
B9' B5' C1' 106.866(18)
B4' B5' C1' 58.972(14)
B9' B5' B10' 61.543(17)
B4' B5' B10' 109.31(2)
C1' B5' B10' 107.59(2)
B9' B5' B6' 108.51(2)
B4' B5' B6' 107.123(19)
C1' B5' B6' 59.142(14)
B10' B5' B6' 60.141(16)
C2' B6' C1' 60.164(12)
C2' B6' B11' 59.389(16)
C1' B6' B11' 108.457(19)
C2' B6' B10' 105.96(2)
C1' B6' B10' 107.13(2)
B11' B6' B10' 59.718(18)
C2' B6' B5' 106.192(18)
C1' B6' B5' 59.337(13)
B11' B6' B5' 107.36(2)
B10' B6' B5' 59.367(16)
C1 B6 C2 60.506(13)
C1 B6 B5 58.437(13)
C2 B6 B5 105.685(16)
C1 B6 B11 108.282(17)
C2 B6 B11 59.158(15)
B5 B6 B11 107.09(2)
C1 B6 B10 106.96(2)
C2 B6 B10 105.29(2)
B5 B6 B10 60.179(16)
B11 B6 B10 58.917(17)
C2' B7' B12' 104.729(19)
C2' B7' B8' 104.74(2)
B12' B7' B8' 60.513(16)
C2' B7' B11' 59.547(17)
B12' B7' B11' 58.759(15)
B8' B7' B11' 107.46(2)
C2' B7' B3' 58.479(15)
B12' B7' B3' 107.35(2)
B8' B7' B3' 59.355(16)
B11' B7' B3' 107.64(2)
C2 B7 B8 105.97(2)
C2 B7 B12 107.064(17)
B8 B7 B12 61.290(15)
C2 B7 B11 59.209(17)
B8 B7 B11 108.572(18)
B12 B7 B11 60.315(16)
C2 B7 B3 57.572(14)
B8 B7 B3 60.676(18)
B12 B7 B3 109.36(2)
B11 B7 B3 106.64(2)
B7 B8 B9 107.389(18)
B7 B8 B12 59.523(15)
B9 B8 B12 59.779(16)
B7 B8 B4 108.38(2)
B9 B8 B4 60.650(17)
B12 B8 B4 108.672(18)
B7 B8 B3 61.299(17)
B9 B8 B3 107.32(2)
B12 B8 B3 108.47(2)
B4 B8 B3 58.847(17)
B4' B8' B7' 108.88(2)
B4' B8' B3' 60.300(18)
B7' B8' B3' 61.595(16)
B4' B8' B9' 58.606(18)
B7' B8' B9' 108.107(18)
B3' B8' B9' 107.77(2)
B4' B8' B12' 106.452(19)
B7' B8' B12' 59.697(15)
B3' B8' B12' 108.47(2)
B9' B8' B12' 59.705(15)
B10 B9 B5 60.106(18)
B10 B9 B8 108.08(2)
B5 B9 B8 106.79(2)
B10 B9 B12 60.354(17)
B5 B9 B12 108.31(2)
B8 B9 B12 60.584(15)
B10 B9 B4 107.49(2)
B5 B9 B4 58.633(15)
B8 B9 B4 60.175(16)
B12 B9 B4 108.935(19)
B5' B9' B4' 60.352(16)
B5' B9' B12' 107.38(2)
B4' B9' B12' 108.33(2)
B5' B9' B8' 108.43(2)
B4' B9' B8' 60.371(16)
B12' B9' B8' 60.311(16)
B5' B9' B10' 60.078(17)
B4' B9' B10' 108.44(2)
B12' B9' B10' 59.102(15)
B8' B9' B10' 107.91(2)
B12' B10' B11' 59.258(17)
B12' B10' B5' 106.818(16)
B11' B10' B5' 108.244(19)
B12' B10' B6' 106.342(19)
B11' B10' B6' 59.696(16)
B5' B10' B6' 60.493(17)
B12' B10' B9' 60.093(17)
B11' B10' B9' 107.333(16)
B5' B10' B9' 58.379(15)
B6' B10' B9' 106.313(18)
B11 B10 B9 108.026(18)
B11 B10 B5 107.54(2)
B9 B10 B5 59.956(17)
B11 B10 B6 60.419(17)
B9 B10 B6 107.71(2)
B5 B10 B6 59.253(18)
B11 B10 B12 60.302(16)
B9 B10 B12 59.972(18)
B5 B10 B12 107.886(16)
B6 B10 B12 108.593(19)
C2 B11 B10 106.53(2)
C2 B11 B7 59.118(15)
B10 B11 B7 107.907(19)
C2 B11 B12 106.328(16)
B10 B11 B12 60.788(18)
B7 B11 B12 59.477(17)
C2 B11 B6 58.995(13)
B10 B11 B6 60.664(18)
B7 B11 B6 107.67(2)
B12 B11 B6 109.17(2)
C2' B11' B12' 104.807(15)
C2' B11' B6' 58.994(15)
B12' B11' B6' 107.83(2)
C2' B11' B10' 106.331(17)
B12' B11' B10' 60.265(17)
B6' B11' B10' 60.585(18)
C2' B11' B7' 57.843(14)
B12' B11' B7' 60.552(17)
B6' B11' B7' 107.355(18)
B10' B11' B7' 109.185(18)
B11' B12' B10' 60.477(18)
B11' B12' B7' 60.689(15)
B10' B12' B7' 109.46(2)
B11' B12' B9' 108.86(2)
B10' B12' B9' 60.804(16)
B7' B12' B9' 108.41(2)
B11' B12' B8' 108.42(2)
B10' B12' B8' 109.01(2)
B7' B12' B8' 59.790(16)
B9' B12' B8' 59.984(14)
B7 B12 B11 60.208(15)
B7 B12 B9 107.01(2)
B11 B12 B9 106.68(2)
B7 B12 B10 107.00(2)
B11 B12 B10 58.910(18)
B9 B12 B10 59.674(15)
B7 B12 B8 59.187(17)
B11 B12 B8 106.84(2)
B9 B12 B8 59.637(14)
B10 B12 B8 106.81(2)

loop_
_geom_bond_atom_site_label_1
_geom_bond_atom_site_label_2
_geom_bond_distance
Ti1' N1' 1.8689(2)
Ti1' N1 1.9809(2)
Ti1' C1' 2.2154(3)
Ti1' C8' 2.2679(3)
Ti1' C7' 2.3131(3)
Ti1' C9' 2.3356(3)
Ti1' C6' 2.3650(4)
Ti1' C10' 2.3854(3)
Ti1' Ti1 2.8678(3)
Ti1 N1' 1.9485(2)
Ti1 C11 2.1691(2)
Ti1 N1 2.1799(2)
Ti1 C1 2.2233(3)
Ti1 C6 2.3441(4)
Ti1 C10 2.3473(3)
Ti1 C7 2.3539(3)
Ti1 C9 2.3564(3)
Ti1 C8 2.3636(3)
N1' C12' 1.4163(3)
N1 C11 1.4030(3)
N1 C12 1.4245(3)
C1' B4' 1.6994(4)
C1' C2' 1.7149(3)
C1' B3' 1.7178(4)
C1' B6' 1.7233(3)
C1' B5' 1.7268(4)
C1 B5 1.6879(4)
C1 B6 1.7088(3)
C1 B4 1.7208(4)
C1 C2 1.7266(3)
C1 B3 1.7269(4)
C2' C3' 1.5611(3)
C2' B7' 1.6743(4)
C2' B6' 1.6978(3)
C2' B3' 1.7007(3)
C2' B11' 1.7048(4)
C2 C3 1.5571(3)
C2 B3 1.6982(3)
C2 B6 1.7182(3)
C2 B7 1.7195(4)
C2 B11 1.7211(4)
C3 C5 1.5235(3)
C3 C6 1.5296(4)
C3 C4 1.5432(3)
C3' C6' 1.5093(3)
C3' C4' 1.5381(3)
C3' C5' 1.5489(3)
C6' C7' 1.4064(3)
C6' C10' 1.4202(3)
C6 C7 1.4048(3)
C6 C10 1.4185(3)
C7' C8' 1.3958(3)
C7 C8 1.3780(4)
C8 C9 1.4188(3)
C8' C9' 1.3712(3)
C9 C10 1.3762(4)
C9' C10' 1.4112(4)
C21 C22 1.4750(4)
C21' C22' 1.4516(5)
C22 C23 1.4132(4)
C22 C27 1.4224(4)
C22' C23' 1.3052(5)
C22' C27' 1.3316(5)
C23 C24 1.3512(4)
C23' C24' 1.1273(7)
C24 C25 1.3434(4)
C24' C25' 1.2638(6)
C25 C26 1.3084(4)
C25' C26' 1.4918(5)
C26 C27 1.3738(4)
C26' C27' 1.4663(5)
B3' B8' 1.7608(5)
B3' B4' 1.7639(4)
B3' B7' 1.8003(4)
B3 B4 1.7566(4)
B3 B8 1.7930(5)
B3 B7 1.8038(4)
B4 B5 1.7400(3)
B4 B8 1.7828(4)
B4 B9 1.7912(4)
B4' B9' 1.7195(4)
B4' B5' 1.7259(3)
B4' B8' 1.7510(5)
B5 B6 1.7483(4)
B5 B9 1.7622(5)
B5 B10 1.7649(4)
B5' B9' 1.7140(5)
B5' B10' 1.7445(4)
B5' B6' 1.7645(4)
B6' B11' 1.7428(4)
B6' B10' 1.7583(5)
B6 B11 1.7674(4)
B6 B10 1.7717(5)
B7' B12' 1.7536(4)
B7' B8' 1.7552(4)
B7' B11' 1.7559(3)
B7 B8 1.7445(5)
B7 B12 1.7506(4)
B7 B11 1.7636(3)
B8 B9 1.7647(3)
B8 B12 1.7815(4)
B8' B9' 1.7622(4)
B8' B12' 1.7680(3)
B9 B10 1.7619(4)
B9 B12 1.7672(5)
B9' B12' 1.7572(5)
B9' B10' 1.7696(4)
B10' B12' 1.7395(4)
B10' B11' 1.7431(4)
B10 B11 1.7405(4)
B10 B12 1.7740(4)
B11 B12 1.7655(5)
B11' B12' 1.7218(5)
